data_4072604
loop_
_publ_author_name
'Gerlach, Daniela'
'Brendler, Erica'
'Heine, Thomas'
'Wagler, J\"org'

_publ_contact_author
;Wagler, J\"org 
 Institut f\"ur Anorganische Chemie  
 Technische Universit\"at Bergakademie Freiberg
 Leipziger Str. 29 
 09596 Freiberg 
 Bundesrepublik Deutschland
;
_publ_section_title
;
 Dianion of Pyrrole-2-N-(o-hydroxyphenyl)carbaldimine as an Interesting
 Tridentate (ONN) Ligand System in Hypercoordinate Silicon Complexes
;
_journal_issue 1
_journal_name_full Organometallics
_journal_page_first 234
_journal_paper_doi 10.1021/om060869b
_journal_volume 26
_journal_year 2007
_chemical_formula_moiety 'C14 H14 N2 O Si'
_chemical_formula_sum 'C14 H14 N2 O Si'
_chemical_formula_weight 254.36
_chemical_melting_point '406 K decomp. without melting'
_chemical_name_systematic
; 
 Pyrrole-2-N-(o-oxyphenyl)-carbaldiminato-silacyclobutane
;
_space_group_IT_number 29
_symmetry_cell_setting orthorhombic
_symmetry_space_group_name_Hall 'P 2c -2ac'
_symmetry_space_group_name_H-M 'P c a 21'
_atom_sites_solution_hydrogens geom
_atom_sites_solution_primary direct
_atom_sites_solution_secondary difmap
_audit_creation_method SHELXL-97
_cell_angle_alpha 90.00
_cell_angle_beta 90.00
_cell_angle_gamma 90.00
_cell_formula_units_Z 8
_cell_length_a 25.2284(6)
_cell_length_b 5.8708(2)
_cell_length_c 16.3026(5)
_cell_measurement_reflns_used 5422
_cell_measurement_temperature 90(2)
_cell_measurement_theta_max 36.13
_cell_measurement_theta_min 2.98
_cell_volume 2414.59(12)
_computing_cell_refinement 'Bruker SMART'
_computing_data_collection 'Bruker SMART'
_computing_data_reduction 'Bruker SAINT'
_computing_molecular_graphics 'ORTEP32 (Farugia)'
_computing_publication_material 'Ciftab (Sheldrick)'
_computing_structure_refinement 'SHELXL-97 (Sheldrick, 1997)'
_computing_structure_solution 'SHELXS-97 (Sheldrick, 1990)'
_diffrn_ambient_temperature 90(2)
_diffrn_measured_fraction_theta_full 1.000
_diffrn_measured_fraction_theta_max 1.000
_diffrn_measurement_device_type 'CCD area detector'
_diffrn_measurement_method 'phi scans'
_diffrn_radiation_monochromator graphite
_diffrn_radiation_source 'fine-focus sealed tube'
_diffrn_radiation_type MoK\a
_diffrn_radiation_wavelength 0.71073
_diffrn_reflns_av_R_equivalents 0.0522
_diffrn_reflns_av_sigmaI/netI 0.0290
_diffrn_reflns_limit_h_max 43
_diffrn_reflns_limit_h_min -41
_diffrn_reflns_limit_k_max 10
_diffrn_reflns_limit_k_min -8
_diffrn_reflns_limit_l_max 26
_diffrn_reflns_limit_l_min -28
_diffrn_reflns_number 54421
_diffrn_reflns_theta_full 38.00
_diffrn_reflns_theta_max 38.00
_diffrn_reflns_theta_min 1.49
_exptl_absorpt_coefficient_mu 0.183
_exptl_absorpt_correction_type none
_exptl_crystal_colour orange
_exptl_crystal_density_diffrn 1.399
_exptl_crystal_density_method 'not measured'
_exptl_crystal_description plate
_exptl_crystal_F_000 1072
_exptl_crystal_size_max 0.43
_exptl_crystal_size_mid 0.40
_exptl_crystal_size_min 0.08
_refine_diff_density_max 0.715
_refine_diff_density_min -0.317
_refine_diff_density_rms 0.069
_refine_ls_abs_structure_details 'Flack H D (1983), Acta Cryst. A39, 876-881'
_refine_ls_abs_structure_Flack 0.00(11)
_refine_ls_extinction_method none
_refine_ls_goodness_of_fit_ref 1.052
_refine_ls_hydrogen_treatment constr
_refine_ls_matrix_type full
_refine_ls_number_parameters 326
_refine_ls_number_reflns 6742
_refine_ls_number_restraints 1
_refine_ls_restrained_S_all 1.052
_refine_ls_R_factor_all 0.0479
_refine_ls_R_factor_gt 0.0378
_refine_ls_shift/su_max 0.001
_refine_ls_shift/su_mean 0.000
_refine_ls_structure_factor_coef Fsqd
_refine_ls_weighting_details 'calc w=1/[\s^2^(Fo^2^)+(0.0641P)^2^+0.1444P] where P=(Fo^2^+2Fc^2^)/3'
_refine_ls_weighting_scheme calc
_refine_ls_wR_factor_gt 0.0983
_refine_ls_wR_factor_ref 0.1029
_reflns_number_gt 5843
_reflns_number_total 6742
_reflns_threshold_expression >2sigma(I)
_cod_data_source_file om060869bsi20061113_084943.cif
_cod_data_source_block compound_2_orthorhombic
_cod_original_sg_symbol_Hall P2c-2ac
_cod_original_sg_symbol_H-M Pca21
_cod_database_code 4072604

loop_
_symmetry_equiv_pos_as_xyz
'x, y, z'
'-x, -y, z+1/2'
'x+1/2, -y, z'
'-x+1/2, y, z+1/2'

loop_
_atom_site_label
_atom_site_type_symbol
_atom_site_fract_x
_atom_site_fract_y
_atom_site_fract_z
_atom_site_U_iso_or_equiv
_atom_site_adp_type
_atom_site_occupancy
_atom_site_symmetry_multiplicity
_atom_site_calc_flag
_atom_site_refinement_flags
Si1 Si 0.326617(16) 0.45859(7) 0.10575(4) 0.01195(7) Uani 1 1 d .
O1 O 0.38680(4) 0.34941(18) 0.07235(8) 0.01557(19) Uani 1 1 d .
N1 N 0.29175(5) 0.5421(2) 0.20023(9) 0.0152(2) Uani 1 1 d .
N2 N 0.37103(5) 0.7120(2) 0.14200(8) 0.01157(19) Uani 1 1 d .
C1 C 0.24718(7) 0.4707(3) 0.23933(11) 0.0214(3) Uani 1 1 d .
H1 H 0.2292 0.3317 0.2286 0.026 Uiso 1 1 calc R
C2 C 0.23184(7) 0.6314(4) 0.29731(11) 0.0256(3) Uani 1 1 d .
H2 H 0.2020 0.6217 0.3327 0.031 Uiso 1 1 calc R
C3 C 0.26847(6) 0.8099(3) 0.29395(11) 0.0213(3) Uani 1 1 d .
H3 H 0.2683 0.9445 0.3263 0.026 Uiso 1 1 calc R
C4 C 0.30530(6) 0.7511(3) 0.23365(9) 0.0149(2) Uani 1 1 d .
C5 C 0.35230(6) 0.8415(2) 0.19977(9) 0.0133(2) Uani 1 1 d .
H5 H 0.3683 0.9799 0.2171 0.016 Uiso 1 1 calc R
C6 C 0.41980(5) 0.7137(2) 0.10176(9) 0.0114(2) Uani 1 1 d .
C7 C 0.45841(5) 0.8820(2) 0.09827(10) 0.0138(2) Uani 1 1 d .
H7 H 0.4541 1.0217 0.1270 0.017 Uiso 1 1 calc R
C8 C 0.50365(6) 0.8407(3) 0.05159(10) 0.0155(2) Uani 1 1 d .
H8 H 0.5309 0.9521 0.0489 0.019 Uiso 1 1 calc R
C9 C 0.50905(6) 0.6362(3) 0.00878(10) 0.0155(2) Uani 1 1 d .
H9 H 0.5396 0.6127 -0.0242 0.019 Uiso 1 1 calc R
C10 C 0.47069(6) 0.4653(3) 0.01323(10) 0.0150(2) Uani 1 1 d .
H10 H 0.4749 0.3262 -0.0158 0.018 Uiso 1 1 calc R
C11 C 0.42614(6) 0.5045(2) 0.06136(9) 0.0128(2) Uani 1 1 d .
C12 C 0.28524(6) 0.1985(3) 0.07812(11) 0.0178(3) Uani 1 1 d .
H12A H 0.3049 0.0799 0.0475 0.021 Uiso 1 1 calc R
H12B H 0.2656 0.1321 0.1249 0.021 Uiso 1 1 calc R
C13 C 0.25147(7) 0.3590(3) 0.02301(12) 0.0210(3) Uani 1 1 d .
H13A H 0.2169 0.3948 0.0488 0.025 Uiso 1 1 calc R
H13B H 0.2453 0.2915 -0.0318 0.025 Uiso 1 1 calc R
C14 C 0.28761(6) 0.5748(3) 0.01759(10) 0.0156(2) Uani 1 1 d .
H14A H 0.2690 0.7193 0.0299 0.019 Uiso 1 1 calc R
H14B H 0.3080 0.5863 -0.0341 0.019 Uiso 1 1 calc R
Si2 Si 0.059740(16) 1.03124(6) 0.29165(4) 0.01163(7) Uani 1 1 d .
O2 O -0.00007(4) 1.14448(18) 0.32728(8) 0.01506(19) Uani 1 1 d .
N3 N 0.09363(5) 0.9389(2) 0.19580(8) 0.0142(2) Uani 1 1 d .
N4 N 0.01391(5) 0.7805(2) 0.25762(8) 0.01186(19) Uani 1 1 d .
C15 C 0.13764(7) 1.0057(3) 0.15415(11) 0.0188(3) Uani 1 1 d .
H15 H 0.1565 1.1435 0.1633 0.023 Uiso 1 1 calc R
C16 C 0.15098(6) 0.8416(3) 0.09597(11) 0.0213(3) Uani 1 1 d .
H16 H 0.1801 0.8473 0.0591 0.026 Uiso 1 1 calc R
C17 C 0.11341(6) 0.6663(3) 0.10197(11) 0.0187(3) Uani 1 1 d .
H17 H 0.1120 0.5309 0.0702 0.022 Uiso 1 1 calc R
C18 C 0.07863(6) 0.7308(2) 0.16381(10) 0.0144(2) Uani 1 1 d .
C19 C 0.03137(5) 0.6461(2) 0.19991(9) 0.0134(2) Uani 1 1 d .
H19 H 0.0145 0.5084 0.1840 0.016 Uiso 1 1 calc R
C20 C -0.03449(5) 0.7833(2) 0.29848(9) 0.0118(2) Uani 1 1 d .
C21 C -0.07386(5) 0.6178(2) 0.30261(9) 0.0138(2) Uani 1 1 d .
H21 H -0.0702 0.4770 0.2744 0.017 Uiso 1 1 calc R
C22 C -0.11887(6) 0.6642(3) 0.34924(10) 0.0160(2) Uani 1 1 d .
H22 H -0.1464 0.5544 0.3529 0.019 Uiso 1 1 calc R
C23 C -0.12363(6) 0.8709(3) 0.39061(10) 0.0164(2) Uani 1 1 d .
H23 H -0.1542 0.8981 0.4232 0.020 Uiso 1 1 calc R
C24 C -0.08463(6) 1.0388(2) 0.38529(10) 0.0150(2) Uani 1 1 d .
H24 H -0.0885 1.1798 0.4132 0.018 Uiso 1 1 calc R
C25 C -0.04001(6) 0.9947(2) 0.33816(10) 0.0129(2) Uani 1 1 d .
C26 C 0.10153(6) 0.9221(3) 0.37797(10) 0.0142(2) Uani 1 1 d .
H26A H 0.0835 0.9226 0.4319 0.017 Uiso 1 1 calc R
H26B H 0.1184 0.7729 0.3669 0.017 Uiso 1 1 calc R
C27 C 0.13879(6) 1.1303(3) 0.36368(11) 0.0184(3) Uani 1 1 d .
H27A H 0.1709 1.0866 0.3325 0.022 Uiso 1 1 calc R
H27B H 0.1495 1.2015 0.4162 0.022 Uiso 1 1 calc R
C28 C 0.10217(6) 1.2916(3) 0.31258(11) 0.0168(3) Uani 1 1 d .
H28A H 0.1192 1.3567 0.2632 0.020 Uiso 1 1 calc R
H28B H 0.0843 1.4109 0.3454 0.020 Uiso 1 1 calc R

loop_
_atom_site_aniso_label
_atom_site_aniso_U_11
_atom_site_aniso_U_22
_atom_site_aniso_U_33
_atom_site_aniso_U_23
_atom_site_aniso_U_13
_atom_site_aniso_U_12
Si1 0.01173(16) 0.01057(15) 0.01356(15) 0.00055(13) 0.00016(13) -0.00131(12)
O1 0.0129(4) 0.0112(4) 0.0226(5) -0.0026(4) 0.0014(4) -0.0007(3)
N1 0.0124(5) 0.0189(5) 0.0142(5) 0.0006(4) 0.0018(4) -0.0031(4)
N2 0.0102(4) 0.0117(4) 0.0128(4) -0.0003(4) 0.0003(4) -0.0005(4)
C1 0.0158(7) 0.0314(8) 0.0171(6) 0.0014(6) 0.0036(5) -0.0068(6)
C2 0.0159(6) 0.0438(10) 0.0171(6) -0.0025(7) 0.0049(6) -0.0045(6)
C3 0.0154(6) 0.0326(8) 0.0160(6) -0.0050(6) 0.0028(5) 0.0010(6)
C4 0.0128(6) 0.0199(6) 0.0120(5) -0.0008(5) -0.0001(4) 0.0009(5)
C5 0.0126(5) 0.0143(5) 0.0129(5) -0.0022(4) -0.0001(4) 0.0009(4)
C6 0.0103(5) 0.0115(5) 0.0125(5) -0.0004(4) -0.0006(4) 0.0001(4)
C7 0.0136(5) 0.0131(5) 0.0146(5) -0.0008(5) 0.0001(4) -0.0024(4)
C8 0.0132(6) 0.0172(6) 0.0160(6) 0.0008(5) 0.0009(5) -0.0027(5)
C9 0.0127(6) 0.0191(6) 0.0147(6) 0.0015(5) 0.0022(4) 0.0010(5)
C10 0.0149(6) 0.0155(6) 0.0146(5) -0.0016(5) 0.0018(5) 0.0013(5)
C11 0.0108(5) 0.0129(5) 0.0148(5) -0.0008(4) 0.0003(4) -0.0002(4)
C12 0.0162(6) 0.0130(5) 0.0240(6) -0.0005(5) 0.0009(5) -0.0042(5)
C13 0.0175(6) 0.0192(6) 0.0263(7) -0.0016(6) -0.0048(6) -0.0046(5)
C14 0.0174(6) 0.0140(6) 0.0152(5) 0.0004(5) -0.0026(5) -0.0013(5)
Si2 0.01062(16) 0.00910(14) 0.01517(16) 0.00032(14) -0.00159(13) -0.00085(11)
O2 0.0116(4) 0.0103(4) 0.0233(5) -0.0022(4) -0.0004(4) -0.0014(3)
N3 0.0127(5) 0.0146(5) 0.0153(5) 0.0012(4) -0.0001(4) -0.0015(4)
N4 0.0104(5) 0.0103(4) 0.0149(5) -0.0002(4) -0.0005(4) -0.0006(4)
C15 0.0143(6) 0.0228(7) 0.0193(6) 0.0031(5) 0.0003(5) -0.0039(5)
C16 0.0159(6) 0.0298(8) 0.0181(6) 0.0006(6) 0.0020(5) -0.0008(6)
C17 0.0163(6) 0.0229(7) 0.0167(6) -0.0016(6) 0.0015(5) 0.0036(5)
C18 0.0140(6) 0.0142(5) 0.0149(5) 0.0001(4) -0.0013(4) 0.0017(4)
C19 0.0128(5) 0.0128(5) 0.0146(5) 0.0001(4) -0.0019(4) -0.0005(4)
C20 0.0113(5) 0.0109(5) 0.0132(5) -0.0001(4) -0.0018(4) -0.0006(4)
C21 0.0123(5) 0.0130(5) 0.0162(6) -0.0002(4) -0.0021(4) -0.0021(4)
C22 0.0124(6) 0.0174(6) 0.0183(6) 0.0011(5) -0.0009(4) -0.0023(5)
C23 0.0129(6) 0.0195(6) 0.0170(6) 0.0006(5) 0.0004(5) 0.0003(5)
C24 0.0136(6) 0.0136(5) 0.0178(6) -0.0020(5) -0.0006(5) 0.0026(4)
C25 0.0121(5) 0.0108(5) 0.0159(5) -0.0006(4) -0.0016(4) 0.0000(4)
C26 0.0143(6) 0.0131(5) 0.0152(5) 0.0010(5) -0.0019(5) -0.0009(4)
C27 0.0163(6) 0.0173(6) 0.0214(6) -0.0003(5) -0.0059(5) -0.0054(5)
C28 0.0171(6) 0.0115(5) 0.0219(6) -0.0001(5) -0.0007(5) -0.0024(5)

loop_
_atom_type_symbol
_atom_type_description
_atom_type_scat_dispersion_real
_atom_type_scat_dispersion_imag
_atom_type_scat_source
C C 0.0033 0.0016 'International Tables Vol C Tables 4.2.6.8 and 6.1.1.4'
H H 0.0000 0.0000 'International Tables Vol C Tables 4.2.6.8 and 6.1.1.4'
N N 0.0061 0.0033 'International Tables Vol C Tables 4.2.6.8 and 6.1.1.4'
O O 0.0106 0.0060 'International Tables Vol C Tables 4.2.6.8 and 6.1.1.4'
Si Si 0.0817 0.0704 'International Tables Vol C Tables 4.2.6.8 and 6.1.1.4'

loop_
_geom_angle_atom_site_label_1
_geom_angle_atom_site_label_2
_geom_angle_atom_site_label_3
_geom_angle
O1 Si1 N1 141.17(7)
O1 Si1 C14 110.73(8)
N1 Si1 C14 107.12(7)
O1 Si1 C12 96.27(7)
N1 Si1 C12 98.61(7)
C14 Si1 C12 79.77(8)
O1 Si1 N2 82.79(5)
N1 Si1 N2 79.51(6)
C14 Si1 N2 104.84(6)
C12 Si1 N2 175.34(8)
O1 Si1 C13 115.15(7)
N1 Si1 C13 99.08(7)
N2 Si1 C13 143.97(6)
C11 O1 Si1 115.65(9)
C1 N1 C4 107.04(14)
C1 N1 Si1 134.90(12)
C4 N1 Si1 116.56(10)
C5 N2 C6 131.12(13)
C5 N2 Si1 117.15(10)
C6 N2 Si1 111.66(9)
N1 C1 C2 109.87(16)
N1 C1 H1 125.1
C2 C1 H1 125.1
C1 C2 C3 107.33(15)
C1 C2 H2 126.3
C3 C2 H2 126.3
C4 C3 C2 106.39(16)
C4 C3 H3 126.8
C2 C3 H3 126.8
N1 C4 C3 109.36(14)
N1 C4 C5 112.74(13)
C3 C4 C5 137.87(15)
N2 C5 C4 111.65(13)
N2 C5 H5 124.2
C4 C5 H5 124.2
C7 C6 N2 130.04(13)
C7 C6 C11 121.59(13)
N2 C6 C11 108.37(12)
C6 C7 C8 118.24(13)
C6 C7 H7 120.9
C8 C7 H7 120.9
C7 C8 C9 120.21(14)
C7 C8 H8 119.9
C9 C8 H8 119.9
C8 C9 C10 121.65(14)
C8 C9 H9 119.2
C10 C9 H9 119.2
C11 C10 C9 118.10(14)
C11 C10 H10 121.0
C9 C10 H10 121.0
O1 C11 C10 123.66(13)
O1 C11 C6 116.20(12)
C10 C11 C6 120.14(13)
C13 C12 Si1 87.19(9)
C13 C12 H12A 114.1
Si1 C12 H12A 114.1
C13 C12 H12B 114.1
Si1 C12 H12B 114.1
H12A C12 H12B 111.3
C12 C13 C14 101.78(12)
C12 C13 Si1 52.43(8)
C14 C13 Si1 51.20(7)
C12 C13 H13A 111.4
C14 C13 H13A 111.4
Si1 C13 H13A 113.9
C12 C13 H13B 111.4
C14 C13 H13B 111.4
Si1 C13 H13B 136.8
H13A C13 H13B 109.3
C13 C14 Si1 88.15(10)
C13 C14 H14A 114.0
Si1 C14 H14A 114.0
C13 C14 H14B 114.0
Si1 C14 H14B 114.0
H14A C14 H14B 111.2
O2 Si2 N3 141.81(7)
O2 Si2 C26 111.51(8)
N3 Si2 C26 105.82(6)
O2 Si2 C28 96.94(6)
N3 Si2 C28 97.27(7)
C26 Si2 C28 79.79(7)
O2 Si2 N4 82.53(5)
N3 Si2 N4 79.27(6)
C26 Si2 N4 106.81(6)
C28 Si2 N4 173.14(8)
O2 Si2 C27 117.72(7)
N3 Si2 C27 95.75(6)
N4 Si2 C27 144.95(6)
C25 O2 Si2 116.13(9)
C15 N3 C18 106.89(13)
C15 N3 Si2 135.25(12)
C18 N3 Si2 116.66(10)
C19 N4 C20 130.46(12)
C19 N4 Si2 117.45(10)
C20 N4 Si2 112.02(9)
N3 C15 C16 109.74(15)
N3 C15 H15 125.1
C16 C15 H15 125.1
C15 C16 C17 107.25(14)
C15 C16 H16 126.4
C17 C16 H16 126.4
C18 C17 C16 106.12(15)
C18 C17 H17 126.9
C16 C17 H17 126.9
N3 C18 C17 109.99(14)
N3 C18 C19 112.54(13)
C17 C18 C19 137.40(15)
N4 C19 C18 111.78(13)
N4 C19 H19 124.1
C18 C19 H19 124.1
N4 C20 C21 129.92(13)
N4 C20 C25 108.51(12)
C21 C20 C25 121.57(13)
C20 C21 C22 118.14(13)
C20 C21 H21 120.9
C22 C21 H21 120.9
C21 C22 C23 120.30(14)
C21 C22 H22 119.9
C23 C22 H22 119.9
C22 C23 C24 121.63(14)
C22 C23 H23 119.2
C24 C23 H23 119.2
C25 C24 C23 118.34(14)
C25 C24 H24 120.8
C23 C24 H24 120.8
O2 C25 C24 123.86(13)
O2 C25 C20 116.16(13)
C24 C25 C20 119.98(13)
C27 C26 Si2 87.64(9)
C27 C26 H26A 114.0
Si2 C26 H26A 114.0
C27 C26 H26B 114.0
Si2 C26 H26B 114.0
H26A C26 H26B 111.2
C26 C27 C28 101.42(12)
C26 C27 Si2 51.59(7)
C28 C27 Si2 52.52(7)
C26 C27 H27A 111.5
C28 C27 H27A 111.5
Si2 C27 H27A 111.5
C26 C27 H27B 111.5
C28 C27 H27B 111.5
Si2 C27 H27B 139.1
H27A C27 H27B 109.3
C27 C28 Si2 86.65(9)
C27 C28 H28A 114.2
Si2 C28 H28A 114.2
C27 C28 H28B 114.2
Si2 C28 H28B 114.2
H28A C28 H28B 111.4

loop_
_geom_bond_atom_site_label_1
_geom_bond_atom_site_label_2
_geom_bond_distance
Si1 O1 1.7356(12)
Si1 N1 1.8404(16)
Si1 C14 1.8707(17)
Si1 C12 1.9039(16)
Si1 N2 1.9540(13)
Si1 C13 2.3991(18)
O1 C11 1.3587(18)
N1 C1 1.359(2)
N1 C4 1.385(2)
N2 C5 1.2992(18)
N2 C6 1.3944(18)
C1 C2 1.390(3)
C1 H1 0.9500
C2 C3 1.398(3)
C2 H2 0.9500
C3 C4 1.396(2)
C3 H3 0.9500
C4 C5 1.412(2)
C5 H5 0.9500
C6 C7 1.3886(19)
C6 C11 1.4029(19)
C7 C8 1.393(2)
C7 H7 0.9500
C8 C9 1.395(2)
C8 H8 0.9500
C9 C10 1.396(2)
C9 H9 0.9500
C10 C11 1.390(2)
C10 H10 0.9500
C12 C13 1.556(2)
C12 H12A 0.9900
C12 H12B 0.9900
C13 C14 1.564(2)
C13 H13A 0.9900
C13 H13B 0.9900
C14 H14A 0.9900
C14 H14B 0.9900
Si2 O2 1.7483(12)
Si2 N3 1.8619(16)
Si2 C26 1.8715(17)
Si2 C28 1.8968(15)
Si2 N4 1.9522(13)
Si2 C27 2.3863(16)
O2 C25 1.3491(18)
N3 C15 1.359(2)
N3 C18 1.381(2)
N4 C19 1.3044(19)
N4 C20 1.3911(18)
C15 C16 1.393(3)
C15 H15 0.9500
C16 C17 1.402(2)
C16 H16 0.9500
C17 C18 1.389(2)
C17 H17 0.9500
C18 C19 1.419(2)
C19 H19 0.9500
C20 C21 1.3912(19)
C20 C25 1.406(2)
C21 C22 1.393(2)
C21 H21 0.9500
C22 C23 1.393(2)
C22 H22 0.9500
C23 C24 1.395(2)
C23 H23 0.9500
C24 C25 1.387(2)
C24 H24 0.9500
C26 C27 1.560(2)
C26 H26A 0.9900
C26 H26B 0.9900
C27 C28 1.563(2)
C27 H27A 0.9900
C27 H27B 0.9900
C28 H28A 0.9900
C28 H28B 0.9900

loop_
_geom_torsion_atom_site_label_1
_geom_torsion_atom_site_label_2
_geom_torsion_atom_site_label_3
_geom_torsion_atom_site_label_4
_geom_torsion
N1 Si1 O1 C11 -84.28(14)
C14 Si1 O1 C11 82.18(12)
C12 Si1 O1 C11 163.59(12)
N2 Si1 O1 C11 -21.01(11)
C13 Si1 O1 C11 126.25(11)
O1 Si1 N1 C1 -117.81(17)
C14 Si1 N1 C1 75.44(18)
C12 Si1 N1 C1 -6.44(18)
N2 Si1 N1 C1 177.88(18)
C13 Si1 N1 C1 34.44(18)
O1 Si1 N1 C4 78.28(15)
C14 Si1 N1 C4 -88.48(12)
C12 Si1 N1 C4 -170.36(12)
N2 Si1 N1 C4 13.97(11)
C13 Si1 N1 C4 -129.47(12)
O1 Si1 N2 C5 -158.04(12)
N1 Si1 N2 C5 -12.75(11)
C14 Si1 N2 C5 92.36(12)
C13 Si1 N2 C5 78.31(16)
O1 Si1 N2 C6 19.25(10)
N1 Si1 N2 C6 164.53(11)
C14 Si1 N2 C6 -90.36(11)
C13 Si1 N2 C6 -104.41(14)
C4 N1 C1 C2 0.1(2)
Si1 N1 C1 C2 -164.83(14)
N1 C1 C2 C3 0.0(2)
C1 C2 C3 C4 -0.2(2)
C1 N1 C4 C3 -0.25(19)
Si1 N1 C4 C3 167.90(12)
C1 N1 C4 C5 178.18(14)
Si1 N1 C4 C5 -13.67(17)
C2 C3 C4 N1 0.27(19)
C2 C3 C4 C5 -177.58(19)
C6 N2 C5 C4 -168.16(14)
Si1 N2 C5 C4 8.49(17)
N1 C4 C5 N2 2.84(19)
C3 C4 C5 N2 -179.36(19)
C5 N2 C6 C7 -15.9(3)
Si1 N2 C6 C7 167.30(13)
C5 N2 C6 C11 163.86(15)
Si1 N2 C6 C11 -12.93(14)
N2 C6 C7 C8 -178.72(14)
C11 C6 C7 C8 1.5(2)
C6 C7 C8 C9 1.0(2)
C7 C8 C9 C10 -2.1(2)
C8 C9 C10 C11 0.5(2)
Si1 O1 C11 C10 -160.13(13)
Si1 O1 C11 C6 19.71(17)
C9 C10 C11 O1 -178.18(15)
C9 C10 C11 C6 2.0(2)
C7 C6 C11 O1 177.07(14)
N2 C6 C11 O1 -2.72(18)
C7 C6 C11 C10 -3.1(2)
N2 C6 C11 C10 177.12(13)
O1 Si1 C12 C13 -122.05(11)
N1 Si1 C12 C13 93.92(11)
C14 Si1 C12 C13 -12.05(10)
Si1 C12 C13 C14 14.55(12)
O1 Si1 C13 C12 68.55(11)
N1 Si1 C13 C12 -92.63(11)
C14 Si1 C13 C12 161.61(15)
N2 Si1 C13 C12 -177.27(13)
O1 Si1 C13 C14 -93.06(11)
N1 Si1 C13 C14 105.76(10)
C12 Si1 C13 C14 -161.61(15)
N2 Si1 C13 C14 21.12(16)
C12 C13 C14 Si1 -14.80(12)
O1 Si1 C14 C13 104.88(10)
N1 Si1 C14 C13 -83.96(10)
C12 Si1 C14 C13 11.99(10)
N2 Si1 C14 C13 -167.33(9)
N3 Si2 O2 C25 81.43(15)
C26 Si2 O2 C25 -85.69(12)
C28 Si2 O2 C25 -167.41(12)
N4 Si2 O2 C25 19.48(11)
C27 Si2 O2 C25 -130.25(11)
O2 Si2 N3 C15 117.80(16)
C26 Si2 N3 C15 -74.66(17)
C28 Si2 N3 C15 6.74(17)
N4 Si2 N3 C15 -179.26(17)
C27 Si2 N3 C15 -34.35(17)
O2 Si2 N3 C18 -76.67(14)
C26 Si2 N3 C18 90.88(12)
C28 Si2 N3 C18 172.28(11)
N4 Si2 N3 C18 -13.73(11)
C27 Si2 N3 C18 131.19(11)
O2 Si2 N4 C19 158.93(12)
N3 Si2 N4 C19 12.66(11)
C26 Si2 N4 C19 -90.79(12)
C27 Si2 N4 C19 -72.03(17)
O2 Si2 N4 C20 -18.35(10)
N3 Si2 N4 C20 -164.61(11)
C26 Si2 N4 C20 91.94(11)
C27 Si2 N4 C20 110.69(13)
C18 N3 C15 C16 -0.20(18)
Si2 N3 C15 C16 166.30(13)
N3 C15 C16 C17 0.2(2)
C15 C16 C17 C18 -0.08(19)
C15 N3 C18 C17 0.16(18)
Si2 N3 C18 C17 -169.25(11)
C15 N3 C18 C19 -177.41(13)
Si2 N3 C18 C19 13.18(17)
C16 C17 C18 N3 -0.05(18)
C16 C17 C18 C19 176.63(18)
C20 N4 C19 C18 167.96(14)
Si2 N4 C19 C18 -8.72(17)
N3 C18 C19 N4 -2.50(18)
C17 C18 C19 N4 -179.12(18)
C19 N4 C20 C21 15.3(3)
Si2 N4 C20 C21 -167.88(13)
C19 N4 C20 C25 -163.79(15)
Si2 N4 C20 C25 13.04(14)
N4 C20 C21 C22 179.37(14)
C25 C20 C21 C22 -1.7(2)
C20 C21 C22 C23 -0.3(2)
C21 C22 C23 C24 1.6(2)
C22 C23 C24 C25 -0.8(2)
Si2 O2 C25 C24 162.24(13)
Si2 O2 C25 C20 -17.63(18)
C23 C24 C25 O2 178.95(14)
C23 C24 C25 C20 -1.2(2)
N4 C20 C25 O2 1.50(18)
C21 C20 C25 O2 -177.67(13)
N4 C20 C25 C24 -178.37(13)
C21 C20 C25 C24 2.5(2)
O2 Si2 C26 C27 -107.97(9)
N3 Si2 C26 C27 80.27(10)
C28 Si2 C26 C27 -14.47(9)
N4 Si2 C26 C27 163.57(9)
Si2 C26 C27 C28 17.73(11)
O2 Si2 C27 C26 91.42(11)
N3 Si2 C27 C26 -107.62(10)
C28 Si2 C27 C26 157.91(14)
N4 Si2 C27 C26 -28.12(15)
O2 Si2 C27 C28 -66.48(11)
N3 Si2 C27 C28 94.47(10)
C26 Si2 C27 C28 -157.91(14)
N4 Si2 C27 C28 173.97(13)
C26 C27 C28 Si2 -17.50(11)
O2 Si2 C28 C27 125.14(10)
N3 Si2 C28 C27 -90.39(10)
C26 Si2 C28 C27 14.45(10)
